data_7048906
loop_
_publ_author_name
'Gyton, Matthew R.'
'Hood, Thomas M.'
'Chaplin, Adrian B.'

_publ_section_title
;
 A convenient method for the generation of {Rh(PNP)}<sup>+</sup> and
 {Rh(PONOP)}<sup>+</sup> fragments: reversible formation of vinylidene
 derivatives.
;
_journal_issue 9
_journal_name_full 'Dalton transactions (Cambridge, England : 2003)'
_journal_page_first 2877
_journal_page_last 2880
_journal_paper_doi 10.1039/c8dt05049j
_journal_volume 48
_journal_year 2019
_chemical_formula_moiety 'C23 H45 N O P2 Rh, C32 H12 B F24, H2 O'
_chemical_formula_sum 'C55 H59 B F24 N O2 P2 Rh'
_chemical_formula_weight 1397.69
_chemical_melting_point ?
_space_group_crystal_system tetragonal
_space_group_IT_number 96
_space_group_name_Hall 'P 4nw 2abw'
_space_group_name_H-M_alt 'P 43 21 2'
_symmetry_space_group_name_Hall 'P 4nw 2abw'
_symmetry_space_group_name_H-M 'P 43 21 2'
_atom_sites_solution_hydrogens mixed
_atom_sites_solution_primary dual
_atom_sites_solution_secondary difmap
_audit_creation_date 2018-12-10
_audit_creation_method
;
Olex2 1.2
(compiled 2018.05.29 svn.r3510 for OlexSys, GUI svn.r5506)
;
_audit_update_record
;
2018-12-20 deposited with the CCDC.
2019-01-29 downloaded from the CCDC.
;
_cell_angle_alpha 90
_cell_angle_beta 90
_cell_angle_gamma 90
_cell_formula_units_Z 4
_cell_length_a 13.31003(11)
_cell_length_b 13.31003(11)
_cell_length_c 35.1489(5)
_cell_measurement_reflns_used 32590
_cell_measurement_temperature 150(2)
_cell_measurement_theta_max 28.5260
_cell_measurement_theta_min 3.1060
_cell_volume 6226.87(11)
_computing_cell_refinement 'CrysAlisPro 1.171.40.26a (Rigaku OD, 2018)'
_computing_data_collection 'CrysAlisPro 1.171.40.26a (Rigaku OD, 2018)'
_computing_data_reduction 'CrysAlisPro 1.171.40.26a (Rigaku OD, 2018)'
_computing_molecular_graphics 'Olex2 (Dolomanov et al., 2009)'
_computing_publication_material 'Olex2 (Dolomanov et al., 2009)'
_computing_structure_refinement 'ShelXL (Sheldrick, 2015)'
_computing_structure_solution 'ShelXT (Sheldrick, 2015)'
_diffrn_ambient_environment N~2~
_diffrn_ambient_temperature 150.00(10)
_diffrn_detector 'CCD plate'
_diffrn_detector_area_resol_mean 5.3046
_diffrn_detector_type AtlasS2
_diffrn_measured_fraction_theta_full 0.998
_diffrn_measured_fraction_theta_max 0.998
_diffrn_measurement_details
;
List of Runs (angles in degrees, time in seconds):

  # Type    Start    End  Width  t~exp~   \w     \q     \k     \f   Frames
#--------------------------------------------------------------------------
  1  \w    -97.00   1.00   1.00    9.07    --  -23.00 -37.00  30.00   98
  2  \w    -52.00  57.00   1.00    9.07    --   24.41 -77.00 -30.00  109
  3  \w     -4.00  98.00   1.00    9.07    --   24.41  57.00-120.00  102
  4  \w     35.00  83.00   1.00    9.07    --   24.41 178.00 -30.00   48
  5  \w    -50.00  49.00   1.00    9.07    --   24.41 -37.00  90.00   99
;
_diffrn_measurement_device 'four-circle diffractometer'
_diffrn_measurement_device_type 'Oxford Diffraction: SuperNova, Dual, Cu at zero, AtlasS2'
_diffrn_measurement_method '\w scans'
_diffrn_orient_matrix_type 'CrysAlisPro convention (1999,Acta A55,543-557)'
_diffrn_orient_matrix_UB_11 -0.0224764000
_diffrn_orient_matrix_UB_12 0.0100109000
_diffrn_orient_matrix_UB_13 -0.0179013000
_diffrn_orient_matrix_UB_21 0.0387428000
_diffrn_orient_matrix_UB_22 0.0349019000
_diffrn_orient_matrix_UB_23 -0.0041789000
_diffrn_orient_matrix_UB_31 0.0288949000
_diffrn_orient_matrix_UB_32 -0.0389872000
_diffrn_orient_matrix_UB_33 -0.0083283000
_diffrn_radiation_monochromator mirror
_diffrn_radiation_probe x-ray
_diffrn_radiation_type MoK\a
_diffrn_radiation_wavelength 0.71073
_diffrn_reflns_av_R_equivalents 0.0410
_diffrn_reflns_av_unetI/netI 0.0236
_diffrn_reflns_Laue_measured_fraction_full 0.998
_diffrn_reflns_Laue_measured_fraction_max 0.998
_diffrn_reflns_limit_h_max 18
_diffrn_reflns_limit_h_min -18
_diffrn_reflns_limit_k_max 18
_diffrn_reflns_limit_k_min -18
_diffrn_reflns_limit_l_max 48
_diffrn_reflns_limit_l_min -48
_diffrn_reflns_number 78409
_diffrn_reflns_point_group_measured_fraction_full 0.999
_diffrn_reflns_point_group_measured_fraction_max 0.999
_diffrn_reflns_theta_full 29.574
_diffrn_reflns_theta_max 29.574
_diffrn_reflns_theta_min 3.061
_diffrn_source 'micro-focus sealed X-ray tube'
_diffrn_source_type 'SuperNova (Mo) X-ray Source'
_exptl_absorpt_coefficient_mu 0.437
_exptl_absorpt_correction_T_max 1.00000
_exptl_absorpt_correction_T_min 0.72202
_exptl_absorpt_correction_type multi-scan
_exptl_absorpt_process_details
;
CrysAlisPro 1.171.40.26a (Rigaku Oxford Diffraction, 2018)
Empirical absorption correction using spherical harmonics,
 implemented in SCALE3 ABSPACK scaling algorithm.
;
_exptl_crystal_colour orange
_exptl_crystal_colour_primary orange
_exptl_crystal_density_diffrn 1.491
_exptl_crystal_density_meas ?
_exptl_crystal_description block
_exptl_crystal_F_000 2832
_exptl_crystal_recrystallization_method 'Crystals grown from 1,2-C6H4F2-pentane at 293 K'
_exptl_crystal_size_max 0.35
_exptl_crystal_size_mid 0.2
_exptl_crystal_size_min 0.2
_refine_diff_density_max 0.741
_refine_diff_density_min -0.537
_refine_diff_density_rms 0.074
_refine_ls_abs_structure_details
;
 Flack x determined using 3170 quotients [(I+)-(I-)]/[(I+)+(I-)]
 (Parsons, Flack and Wagner, Acta Cryst. B69 (2013) 249-259).
;
_refine_ls_abs_structure_Flack 0.002(9)
_refine_ls_extinction_method none
_refine_ls_goodness_of_fit_ref 1.050
_refine_ls_hydrogen_treatment constr
_refine_ls_matrix_type full
_refine_ls_number_parameters 533
_refine_ls_number_reflns 8740
_refine_ls_number_restraints 832
_refine_ls_restrained_S_all 1.230
_refine_ls_R_factor_all 0.0555
_refine_ls_R_factor_gt 0.0503
_refine_ls_shift/su_max 0.001
_refine_ls_shift/su_mean 0.000
_refine_ls_structure_factor_coef Fsqd
_refine_ls_weighting_details 'w=1/[\s^2^(Fo^2^)+(0.0662P)^2^+6.5370P] where P=(Fo^2^+2Fc^2^)/3'
_refine_ls_weighting_scheme calc
_refine_ls_wR_factor_gt 0.1302
_refine_ls_wR_factor_ref 0.1345
_reflns_Friedel_coverage 0.742
_reflns_Friedel_fraction_full 1.000
_reflns_Friedel_fraction_max 1.000
_reflns_number_gt 8066
_reflns_number_total 8740
_reflns_threshold_expression 'I > 2\s(I)'
_cod_data_source_file c8dt05049j3.cif
_cod_data_source_block 0454abc18s
_cod_depositor_comments
;
The following automatic conversions were performed:

'_chemical_melting_point' value 'not measured' was changed to '?' -
the value is undefined or not given.

'_exptl_crystal_density_meas' value 'not measured' was changed to '?'
- the value is perceived as not measured.

Automatic conversion script
Id: cif_fix_values 4973 2017-02-22 13:04:09Z antanas 

 Adding full bibliography for 7048901--7048908.cif.
;
_cod_original_cell_volume 6226.86(13)
_cod_database_code 7048906
_shelx_shelxl_version_number 2014/7
_shelx_space_group_comment
;
The symmetry employed for this shelxl refinement is uniquely defined
by the following loop, which should always be used as a source of
symmetry information in preference to the above space-group names.
They are only intended as comments.
;
_olex2_refinement_description
;
1. Fixed Uiso
 At 1.2 times of:
  All C(H) groups, All C(H,H) groups
 At 1.5 times of:
  All C(H,H,H) groups, All O(H,H) groups
2. Restrained distances
 C207-F1 \\sim C207-F2 \\sim C207-F3 \\sim C307-F1A \\sim C307-F2A \\sim
C307-F3A
 with sigma of 0.01
 F1-F2 \\sim F2-F3 \\sim F3-F1 \\sim F1A-F2A \\sim F2A-F3A \\sim F3A-F1A
 with sigma of 0.01
 C203-F1 \\sim C203-F2 \\sim C203-F3 \\sim C203-F1A \\sim C203-F2A \\sim
C203-F3A
 with sigma of 0.01
 C203-C207 \\sim C203-C307
 with sigma of 0.01
 F4-F5 \\sim F5-F6 \\sim F6-F4 \\sim F4A-F5A \\sim F5A-F6A \\sim F6A-F4A
 with sigma of 0.01
 C205-F4 \\sim C205-F5 \\sim C205-F6 \\sim C205-F4A \\sim C205-F5A \\sim
C205-F6A
 with sigma of 0.01
 F10-F11 \\sim F11-F12 \\sim F12-F10 \\sim F10A-F11A \\sim F11A-F12A \\sim
F12A-F10A
 with sigma of 0.01
 C213-F10 \\sim C213-F11 \\sim C213-F12 \\sim C213-F10A \\sim C213-F11A \\sim
C213-F12A
 with sigma of 0.01
 C208-F4 \\sim C208-F5 \\sim C208-F6 \\sim C308-F4A \\sim C308-F5A \\sim
C308-F6A
 with sigma of 0.01
 C205-C208 \\sim C205-C308
 with sigma of 0.01
 C216-F10 \\sim C216-F11 \\sim C216-F12 \\sim C316-F10A \\sim C316-F11A \\sim
C316-F12A
 with sigma of 0.01
 C213-C216 \\sim C213-C316
 with sigma of 0.01
 F7A-F8A \\sim F8A-F9A \\sim F9A-F7A \\sim F7-F8 \\sim F8-F9 \\sim F9-F7
 with sigma of 0.01
 C211-F7A \\sim C211-F8A \\sim C211-F9A \\sim C211-F7 \\sim C211-F8 \\sim
C211-F9
 with sigma of 0.01
 C215-F7A \\sim C215-F8A \\sim C215-F9A \\sim C315-F7 \\sim C315-F8 \\sim
C315-F9
 with sigma of 0.01
 C211-C215 \\sim C211-C315
 with sigma of 0.01
3. Uiso/Uaniso restraints and constraints
F10 \\sim F8A \\sim F1 \\sim F7A \\sim F1A \\sim F9A \\sim F2 \\sim F6 \\sim
F2A \\sim F7 \\sim F3 \\sim F8 \\sim F3A \\sim F9 \\sim F4 \\sim F12 \\sim F5
\\sim F11 \\sim F4A \\sim F5A \\sim F6A \\sim F11A \\sim F10A \\sim F12A \\sim
C307 \\sim C207 \\sim C208 \\sim C308 \\sim C216 \\sim C316 \\sim C215 \\sim
C315: within 2A with sigma of 0.01 and sigma for terminal atoms of 0.02
Uanis(F10) \\sim Ueq, Uanis(F8A) \\sim Ueq, Uanis(F1) \\sim Ueq, Uanis(F7A)
\\sim Ueq, Uanis(F1A) \\sim Ueq, Uanis(F9A) \\sim Ueq, Uanis(F2) \\sim Ueq,
Uanis(F6) \\sim Ueq, Uanis(F2A) \\sim Ueq, Uanis(F7) \\sim Ueq, Uanis(F3) \\sim
Ueq, Uanis(F8) \\sim Ueq, Uanis(F3A) \\sim Ueq, Uanis(F9) \\sim Ueq, Uanis(F4)
\\sim Ueq, Uanis(F12) \\sim Ueq, Uanis(F5) \\sim Ueq, Uanis(F11) \\sim Ueq,
Uanis(F4A) \\sim Ueq, Uanis(F5A) \\sim Ueq, Uanis(F6A) \\sim Ueq, Uanis(F11A)
\\sim Ueq, Uanis(F10A) \\sim Ueq, Uanis(F12A) \\sim Ueq, Uanis(C307) \\sim Ueq,
Uanis(C207) \\sim Ueq, Uanis(C208) \\sim Ueq, Uanis(C308) \\sim Ueq,
Uanis(C216) \\sim Ueq, Uanis(C316) \\sim Ueq, Uanis(C215) \\sim Ueq,
Uanis(C315) \\sim Ueq: with sigma of 0.003 and sigma for terminal atoms of 0.006
Uanis(C307) = Uanis(C207)
Uanis(C308) = Uanis(C208)
Uanis(C316) = Uanis(C216)
Uanis(C215) = Uanis(C315)
4. Others
 Sof(F1A)=Sof(F2A)=Sof(F3A)=Sof(C307)=1-FVAR(1)
 Sof(F1)=Sof(F2)=Sof(F3)=Sof(C207)=FVAR(1)
 Sof(F8A)=Sof(F7A)=Sof(F9A)=Sof(C315)=1-FVAR(2)
 Sof(F7)=Sof(F8)=Sof(F9)=Sof(C215)=FVAR(2)
 Sof(F4A)=Sof(F5A)=Sof(F6A)=Sof(C308)=1-FVAR(3)
 Sof(F6)=Sof(F4)=Sof(F5)=Sof(C208)=FVAR(3)
 Sof(F11A)=Sof(F10A)=Sof(F12A)=Sof(C316)=1-FVAR(4)
 Sof(F10)=Sof(F12)=Sof(F11)=Sof(C216)=FVAR(4)
 Fixed Sof: O4(0.5) H4A(0.5) H4B(0.5) O5(0.5) H5A(0.5) H5B(0.5)
5.a Free rotating group:
 O5(H5A,H5B)
5.b Rotating group:
 O4(H4A,H4B)
5.c Secondary CH2 refined with riding coordinates:
 C26(H26A,H26B)
5.d Aromatic/amide H refined with riding coordinates:
 C22(H22), C23(H23), C212(H212), C210(H210), C202(H202), C204(H204),
 C214(H214), C206(H206)
5.e Idealised Me refined as rotating group:
 C29(H29A,H29B,H29C), C30(H30A,H30B,H30C), C31(H31A,H31B,H31C), C33(H33A,H33B,
 H33C), C34(H34A,H34B,H34C), C35(H35A,H35B,H35C)
;
_olex2_submission_special_instructions 'No special instructions were received'
_oxdiff_exptl_absorpt_empirical_details
;
Empirical correction (ABSPACK) includes:
- Absorption correction using spherical harmonics
- Frame scaling
;
_oxdiff_exptl_absorpt_empirical_full_max 1.209
_oxdiff_exptl_absorpt_empirical_full_min 0.833

loop_
_space_group_symop_operation_xyz
'x, y, z'
'-x, -y, z+1/2'
'-y+1/2, x+1/2, z+3/4'
'y+1/2, -x+1/2, z+1/4'
'-x+1/2, y+1/2, -z+3/4'
'x+1/2, -y+1/2, -z+1/4'
'y, x, -z'
'-y, -x, -z+1/2'

loop_
_atom_site_label
_atom_site_type_symbol
_atom_site_fract_x
_atom_site_fract_y
_atom_site_fract_z
_atom_site_U_iso_or_equiv
_atom_site_adp_type
_atom_site_occupancy
_atom_site_site_symmetry_order
_atom_site_calc_flag
_atom_site_refinement_flags_posn
_atom_site_refinement_flags_adp
_atom_site_refinement_flags_occupancy
_atom_site_disorder_assembly
_atom_site_disorder_group
Rh1 Rh 0.51034(2) 0.51034(2) 0.5000 0.03013(12) Uani 1 2 d S T P . .
P2 P 0.62549(9) 0.41708(8) 0.53183(3) 0.0322(2) Uani 1 1 d . . . . .
O4 O 0.4071(10) 0.3883(10) 0.4909(3) 0.062(4) Uani 0.5 1 d . . . A -1
H4A H 0.3481 0.4061 0.4761 0.093 Uiso 0.5 1 d GR . . A -1
H4B H 0.3746 0.3639 0.5137 0.093 Uiso 0.5 1 d GR . . A -1
N20 N 0.6169(3) 0.6169(3) 0.5000 0.0343(10) Uani 1 2 d S T P A .
C21 C 0.7129(4) 0.5945(4) 0.50894(17) 0.0487(12) Uani 1 1 d . . . . .
C22 C 0.7887(5) 0.6663(6) 0.5087(3) 0.079(2) Uani 1 1 d . . . . .
H22 H 0.8559 0.6477 0.5145 0.095 Uiso 1 1 calc R . . . .
C23 C 0.7656(4) 0.7656(4) 0.5000 0.088(4) Uani 1 2 d S T P . .
H23 H 0.8161 0.8161 0.5000 0.106 Uiso 1 2 calc RS T P . .
C26 C 0.7392(3) 0.4866(4) 0.51766(16) 0.0477(11) Uani 1 1 d . . . . .
H26A H 0.7892 0.4842 0.5385 0.057 Uiso 1 1 calc R . . . .
H26B H 0.7693 0.4548 0.4949 0.057 Uiso 1 1 calc R . . . .
C28 C 0.6211(5) 0.4265(5) 0.58452(13) 0.0562(15) Uani 1 1 d . . . . .
C29 C 0.6341(8) 0.5378(6) 0.59457(17) 0.082(3) Uani 1 1 d . . . . .
H29A H 0.7031 0.5587 0.5889 0.123 Uiso 1 1 calc GR . . . .
H29B H 0.6204 0.5477 0.6217 0.123 Uiso 1 1 calc GR . . . .
H29C H 0.5870 0.5782 0.5795 0.123 Uiso 1 1 calc GR . . . .
C30 C 0.6982(6) 0.3635(6) 0.60605(16) 0.0679(19) Uani 1 1 d . . . . .
H30A H 0.6841 0.2920 0.6020 0.102 Uiso 1 1 calc GR . . . .
H30B H 0.6942 0.3789 0.6333 0.102 Uiso 1 1 calc GR . . . .
H30C H 0.7657 0.3791 0.5967 0.102 Uiso 1 1 calc GR . . . .
C31 C 0.5161(6) 0.3969(7) 0.5973(2) 0.086(3) Uani 1 1 d . . . . .
H31A H 0.4675 0.4464 0.5880 0.129 Uiso 1 1 calc GR . . . .
H31B H 0.5138 0.3947 0.6252 0.129 Uiso 1 1 calc GR . . . .
H31C H 0.4994 0.3305 0.5871 0.129 Uiso 1 1 calc GR . . . .
C32 C 0.6520(5) 0.2871(4) 0.51478(16) 0.0484(13) Uani 1 1 d . . . . .
C33 C 0.6366(8) 0.2907(5) 0.47142(18) 0.084(3) Uani 1 1 d . . . . .
H33A H 0.5695 0.3170 0.4658 0.127 Uiso 1 1 calc GR . . . .
H33B H 0.6432 0.2229 0.4609 0.127 Uiso 1 1 calc GR . . . .
H33C H 0.6874 0.3346 0.4600 0.127 Uiso 1 1 calc GR . . . .
C34 C 0.5761(6) 0.2136(4) 0.5312(3) 0.078(2) Uani 1 1 d . . . . .
H34A H 0.5820 0.2127 0.5590 0.117 Uiso 1 1 calc GR . . . .
H34B H 0.5893 0.1462 0.5211 0.117 Uiso 1 1 calc GR . . . .
H34C H 0.5081 0.2346 0.5240 0.117 Uiso 1 1 calc GR . . . .
C35 C 0.7577(5) 0.2490(5) 0.52313(17) 0.0588(15) Uani 1 1 d . . . . .
H35A H 0.8070 0.2938 0.5112 0.088 Uiso 1 1 calc GR . . . .
H35B H 0.7655 0.1810 0.5129 0.088 Uiso 1 1 calc GR . . . .
H35C H 0.7687 0.2479 0.5507 0.088 Uiso 1 1 calc GR . . . .
F10 F 0.5977(4) 0.7196(4) 0.86377(19) 0.0741(18) Uani 0.768(9) 1 d D U . B 1
F8A F 0.1924(8) 0.5159(9) 0.8696(3) 0.093(3) Uani 0.442(9) 1 d D U . C 2
F1 F 0.4696(6) 0.1825(5) 0.64643(15) 0.074(2) Uani 0.583(8) 1 d D U . D 1
F7A F 0.2388(6) 0.3809(5) 0.8461(3) 0.055(2) Uani 0.442(9) 1 d D U . C 2
F1A F 0.6048(8) 0.0491(7) 0.6814(3) 0.087(3) Uani 0.417(8) 1 d D U . D 2
F9A F 0.1597(7) 0.4816(10) 0.8121(3) 0.088(4) Uani 0.442(9) 1 d D U . C 2
F2 F 0.6215(6) 0.1492(8) 0.6576(3) 0.108(3) Uani 0.583(8) 1 d D U . D 1
F6 F 0.4316(6) 0.1686(4) 0.83951(16) 0.086(2) Uani 0.776(9) 1 d D U . E 1
F2A F 0.4549(8) 0.0757(9) 0.6660(3) 0.097(4) Uani 0.417(8) 1 d D U . D 2
F7 F 0.1617(4) 0.5676(6) 0.8474(2) 0.069(2) Uani 0.558(9) 1 d D U . C 1
F3 F 0.5087(8) 0.0434(4) 0.6720(2) 0.089(3) Uani 0.583(8) 1 d D U . D 1
F8 F 0.1696(4) 0.4699(6) 0.8005(2) 0.0515(18) Uani 0.558(9) 1 d D U . C 1
F3A F 0.5717(10) 0.1768(7) 0.6478(2) 0.069(3) Uani 0.417(8) 1 d D U . D 2
F9 F 0.2157(7) 0.4189(7) 0.8539(3) 0.096(3) Uani 0.558(9) 1 d D U . C 1
F4 F 0.5685(5) 0.0931(6) 0.83105(17) 0.094(2) Uani 0.776(9) 1 d D U . E 1
F12 F 0.5056(6) 0.8141(3) 0.83069(18) 0.093(2) Uani 0.768(9) 1 d D U . B 1
F5 F 0.4329(6) 0.0333(4) 0.80682(16) 0.086(2) Uani 0.776(9) 1 d D U . E 1
F11 F 0.4511(5) 0.7638(5) 0.88365(18) 0.081(2) Uani 0.768(9) 1 d D U . B 1
O5 O 0.2953(12) 0.2914(12) 0.5464(6) 0.131(6) Uani 0.5 1 d . . . . .
H5A H 0.2812 0.2687 0.5238 0.197 Uiso 0.5 1 d G . . . .
H5B H 0.3169 0.2392 0.5588 0.197 Uiso 0.5 1 d G . . . .
C307 C 0.5394(8) 0.1230(8) 0.6766(3) 0.0629(17) Uani 0.417(8) 1 d D U . D 2
C212 C 0.3623(3) 0.6125(4) 0.84392(14) 0.0420(10) Uani 1 1 d . . . . .
H212 H 0.3240 0.6453 0.8630 0.050 Uiso 1 1 calc R . . . .
C201 C 0.5211(3) 0.3418(2) 0.74797(11) 0.0248(6) Uani 1 1 d . . . . .
C210 C 0.3809(3) 0.4814(3) 0.79673(12) 0.0317(8) Uani 1 1 d . . . . .
H210 H 0.3527 0.4250 0.7840 0.038 Uiso 1 1 calc R . . . .
C202 C 0.5319(4) 0.2895(3) 0.71372(12) 0.0371(10) Uani 1 1 d . . . . .
H202 H 0.5442 0.3264 0.6911 0.045 Uiso 1 1 calc R . . . .
C215 C 0.2300(6) 0.4781(6) 0.8384(2) 0.0497(16) Uani 0.558(9) 1 d D U . C 1
C203 C 0.5252(4) 0.1851(3) 0.71163(14) 0.0460(13) Uani 1 1 d D . . . .
C209 C 0.4772(2) 0.5140(3) 0.78645(9) 0.0238(6) Uani 1 1 d . . . . .
C204 C 0.5123(4) 0.1281(3) 0.74449(15) 0.0483(12) Uani 1 1 d . . . . .
H204 H 0.5117 0.0568 0.7435 0.058 Uiso 1 1 calc R . . . .
C211 C 0.3253(3) 0.5291(4) 0.82500(13) 0.0422(11) Uani 1 1 d D . . . .
C205 C 0.5006(4) 0.1778(3) 0.77840(13) 0.0399(10) Uani 1 1 d D . . . .
C214 C 0.5125(3) 0.5981(3) 0.80560(11) 0.0282(7) Uani 1 1 d . . . . .
H214 H 0.5769 0.6239 0.7992 0.034 Uiso 1 1 calc R . . . .
C206 C 0.5056(4) 0.2825(3) 0.78027(11) 0.0313(8) Uani 1 1 d . . . . .
H206 H 0.4982 0.3145 0.8043 0.038 Uiso 1 1 calc R . . . .
C216 C 0.5030(5) 0.7349(5) 0.85325(18) 0.0545(13) Uani 0.768(9) 1 d D U . B 1
C207 C 0.5299(7) 0.1401(6) 0.6719(2) 0.0629(17) Uani 0.583(8) 1 d D U . D 1
C208 C 0.4834(5) 0.1179(5) 0.81399(19) 0.0583(13) Uani 0.776(9) 1 d D U . E 1
C213 C 0.4565(3) 0.6461(3) 0.83401(13) 0.0368(10) Uani 1 1 d D . . . .
B200 B 0.5362(2) 0.4638(2) 0.7500 0.0202(9) Uani 1 2 d S T P . .
F4A F 0.3758(11) 0.1318(15) 0.8226(5) 0.086(5) Uani 0.224(9) 1 d D U . E 2
F5A F 0.5238(17) 0.1465(15) 0.8435(3) 0.079(5) Uani 0.224(9) 1 d D U . E 2
F6A F 0.4869(15) 0.0221(8) 0.8088(5) 0.065(4) Uani 0.224(9) 1 d D U . E 2
F11A F 0.5816(10) 0.7650(11) 0.8451(5) 0.054(4) Uani 0.232(9) 1 d D U . B 2
F10A F 0.4325(14) 0.8167(8) 0.8489(6) 0.090(5) Uani 0.232(9) 1 d D U . B 2
F12A F 0.4914(14) 0.7240(12) 0.8923(3) 0.067(4) Uani 0.232(9) 1 d D U . B 2
C308 C 0.4710(10) 0.1197(10) 0.8133(3) 0.0583(13) Uani 0.224(9) 1 d D U . E 2
C315 C 0.2175(6) 0.4988(7) 0.8312(3) 0.0497(16) Uani 0.442(9) 1 d D U . C 2
C316 C 0.4899(9) 0.7373(9) 0.8548(3) 0.0545(13) Uani 0.232(9) 1 d D U . B 2

loop_
_atom_site_aniso_label
_atom_site_aniso_U_11
_atom_site_aniso_U_22
_atom_site_aniso_U_33
_atom_site_aniso_U_23
_atom_site_aniso_U_13
_atom_site_aniso_U_12
Rh1 0.02741(14) 0.02741(14) 0.0356(2) 0.00454(10) -0.00454(10) 0.00479(14)
P2 0.0367(5) 0.0310(5) 0.0290(5) 0.0000(4) -0.0056(4) 0.0117(4)
O4 0.048(6) 0.051(6) 0.088(11) 0.016(6) -0.014(6) -0.007(5)
N20 0.0342(15) 0.0342(15) 0.034(2) 0.0033(16) -0.0033(16) 0.0029(19)
C21 0.036(2) 0.047(3) 0.064(3) 0.008(2) -0.006(2) -0.001(2)
C22 0.040(3) 0.070(4) 0.128(7) 0.015(5) -0.019(4) -0.016(3)
C23 0.064(4) 0.064(4) 0.136(10) 0.022(6) -0.022(6) -0.030(5)
C26 0.031(2) 0.054(3) 0.058(3) 0.013(3) -0.0034(19) 0.007(2)
C28 0.085(4) 0.055(3) 0.029(2) 0.006(2) 0.000(2) 0.025(3)
C29 0.141(7) 0.068(4) 0.037(3) -0.017(3) -0.021(4) 0.042(5)
C30 0.091(5) 0.074(4) 0.038(3) 0.010(3) -0.017(3) 0.029(4)
C31 0.085(5) 0.114(6) 0.059(4) 0.037(4) 0.030(4) 0.039(5)
C32 0.059(3) 0.036(2) 0.050(3) -0.007(2) -0.015(2) 0.019(2)
C33 0.145(8) 0.058(4) 0.050(3) -0.023(3) -0.031(4) 0.043(5)
C34 0.080(5) 0.032(3) 0.121(6) 0.009(3) -0.033(5) 0.002(3)
C35 0.063(4) 0.052(3) 0.061(3) -0.001(3) -0.002(3) 0.033(3)
F10 0.067(3) 0.065(3) 0.090(4) -0.034(3) -0.011(3) -0.018(2)
F8A 0.085(5) 0.103(6) 0.089(5) -0.032(5) 0.059(4) -0.031(5)
F1 0.111(5) 0.068(4) 0.042(3) -0.020(3) -0.004(3) 0.007(4)
F7A 0.039(4) 0.060(4) 0.068(4) -0.003(4) 0.030(3) -0.019(3)
F1A 0.110(6) 0.073(5) 0.076(5) -0.029(4) 0.018(5) 0.036(5)
F9A 0.060(5) 0.106(6) 0.099(6) -0.008(6) 0.018(5) -0.013(5)
F2 0.103(5) 0.120(6) 0.100(5) -0.035(5) 0.040(4) 0.015(5)
F6 0.135(5) 0.061(3) 0.062(3) 0.025(2) 0.042(3) -0.006(3)
F2A 0.096(6) 0.108(7) 0.088(6) -0.035(5) 0.001(5) -0.003(5)
F7 0.037(3) 0.082(4) 0.089(5) -0.043(4) 0.031(3) -0.011(3)
F3 0.160(6) 0.029(2) 0.079(4) -0.014(3) 0.014(5) -0.002(4)
F8 0.024(2) 0.067(4) 0.064(4) -0.033(3) 0.014(2) -0.017(2)
F3A 0.112(6) 0.054(4) 0.043(4) -0.013(3) 0.021(4) -0.008(5)
F9 0.071(5) 0.108(6) 0.109(5) 0.020(5) 0.040(4) -0.015(5)
F4 0.123(5) 0.096(4) 0.062(3) 0.029(3) -0.022(3) 0.020(4)
F12 0.124(5) 0.045(2) 0.110(4) -0.002(3) -0.008(4) -0.028(3)
F5 0.127(5) 0.060(3) 0.070(3) 0.029(3) -0.008(3) -0.043(3)
F11 0.074(3) 0.083(4) 0.084(4) -0.060(3) 0.036(3) -0.026(3)
O5 0.074(9) 0.119(12) 0.201(16) 0.035(11) 0.030(10) -0.034(8)
C307 0.076(3) 0.051(3) 0.062(3) -0.008(2) 0.013(2) 0.003(2)
C212 0.038(2) 0.042(2) 0.046(2) -0.0183(19) 0.0185(19) -0.0057(18)
C201 0.0273(15) 0.0210(13) 0.0261(16) 0.0041(13) 0.0044(16) 0.0010(11)
C210 0.0252(16) 0.0343(19) 0.0356(19) -0.0109(17) 0.0087(14) -0.0065(16)
C202 0.054(3) 0.0243(17) 0.033(2) 0.0017(15) 0.0207(19) 0.0020(17)
C215 0.041(2) 0.054(3) 0.054(3) -0.005(2) 0.013(2) -0.003(2)
C203 0.064(3) 0.0254(19) 0.049(3) -0.0028(18) 0.024(3) 0.003(2)
C209 0.0221(13) 0.0261(14) 0.0231(13) 0.0015(12) 0.0020(11) -0.0003(11)
C204 0.065(3) 0.0196(15) 0.061(3) 0.0051(17) 0.014(3) 0.0073(19)
C211 0.030(2) 0.048(3) 0.048(3) -0.018(2) 0.0167(18) -0.0092(18)
C205 0.050(3) 0.0278(17) 0.041(2) 0.0131(16) 0.005(2) -0.001(2)
C214 0.0278(17) 0.0263(16) 0.0305(17) -0.0028(13) 0.0061(15) -0.0061(15)
C206 0.040(2) 0.0258(16) 0.0283(17) 0.0061(13) 0.0013(17) -0.0011(17)
C216 0.058(2) 0.049(2) 0.057(2) -0.0178(18) 0.010(2) -0.008(2)
C207 0.076(3) 0.051(3) 0.062(3) -0.008(2) 0.013(2) 0.003(2)
C208 0.072(3) 0.048(2) 0.056(2) 0.0133(18) 0.000(2) -0.003(2)
C213 0.040(2) 0.029(2) 0.041(2) -0.0105(17) 0.0128(18) -0.0081(17)
B200 0.0203(13) 0.0203(13) 0.020(2) 0.0015(13) 0.0015(13) -0.0014(15)
F4A 0.087(7) 0.090(8) 0.080(7) 0.025(6) 0.009(6) -0.006(6)
F5A 0.090(8) 0.082(7) 0.066(7) 0.026(6) -0.004(6) -0.008(6)
F6A 0.079(7) 0.043(6) 0.073(7) 0.027(5) 0.009(6) 0.003(6)
F11A 0.049(6) 0.047(6) 0.065(6) -0.024(5) 0.024(5) -0.021(5)
F10A 0.102(8) 0.063(7) 0.104(8) -0.018(6) 0.001(6) 0.001(6)
F12A 0.078(7) 0.065(7) 0.058(6) -0.013(5) -0.004(6) -0.004(6)
C308 0.072(3) 0.048(2) 0.056(2) 0.0133(18) 0.000(2) -0.003(2)
C315 0.041(2) 0.054(3) 0.054(3) -0.005(2) 0.013(2) -0.003(2)
C316 0.058(2) 0.049(2) 0.057(2) -0.0178(18) 0.010(2) -0.008(2)

loop_
_atom_type_symbol
_atom_type_description
_atom_type_scat_dispersion_real
_atom_type_scat_dispersion_imag
_atom_type_scat_source
C C 0.0033 0.0016 'International Tables Vol C Tables 4.2.6.8 and 6.1.1.4'
H H 0.0000 0.0000 'International Tables Vol C Tables 4.2.6.8 and 6.1.1.4'
B B 0.0013 0.0007 'International Tables Vol C Tables 4.2.6.8 and 6.1.1.4'
F F 0.0171 0.0103 'International Tables Vol C Tables 4.2.6.8 and 6.1.1.4'
N N 0.0061 0.0033 'International Tables Vol C Tables 4.2.6.8 and 6.1.1.4'
O O 0.0106 0.0060 'International Tables Vol C Tables 4.2.6.8 and 6.1.1.4'
P P 0.1023 0.0942 'International Tables Vol C Tables 4.2.6.8 and 6.1.1.4'
Rh Rh -1.1178 0.9187 'International Tables Vol C Tables 4.2.6.8 and 6.1.1.4'

loop_
_geom_angle_atom_site_label_1
_geom_angle_atom_site_label_2
_geom_angle_atom_site_label_3
_geom_angle
_geom_angle_site_symmetry_1
_geom_angle_site_symmetry_3
P2 Rh1 P2 169.58(7) 7_556 .
O4 Rh1 P2 95.3(5) . .
O4 Rh1 P2 95.0(5) . 7_556
N20 Rh1 P2 84.79(3) . 7_556
N20 Rh1 P2 84.79(3) . .
N20 Rh1 O4 170.2(3) . .
C26 P2 Rh1 98.46(16) . .
C26 P2 C28 105.2(3) . .
C26 P2 C32 102.9(3) . .
C28 P2 Rh1 115.69(18) . .
C28 P2 C32 112.9(3) . .
C32 P2 Rh1 118.51(17) . .
C21 N20 Rh1 120.9(3) . .
C21 N20 Rh1 120.9(3) 7_556 .
C21 N20 C21 118.2(6) . 7_556
N20 C21 C22 122.3(6) . .
N20 C21 C26 118.5(5) . .
C22 C21 C26 119.2(5) . .
C21 C22 C23 119.7(6) . .
C22 C23 C22 117.9(8) . 7_556
C21 C26 P2 110.0(3) . .
C29 C28 P2 107.0(4) . .
C30 C28 P2 115.8(4) . .
C30 C28 C29 109.9(6) . .
C31 C28 P2 107.9(5) . .
C31 C28 C29 106.6(6) . .
C31 C28 C30 109.2(5) . .
C33 C32 P2 105.3(4) . .
C34 C32 P2 110.4(4) . .
C34 C32 C33 107.9(6) . .
C34 C32 C35 109.1(5) . .
C35 C32 P2 114.9(4) . .
C35 C32 C33 108.9(5) . .
F1A C307 F2A 103.8(8) . .
F1A C307 C203 112.8(7) . .
F2A C307 C203 112.4(8) . .
F3A C307 F1A 106.8(8) . .
F3A C307 F2A 108.6(8) . .
F3A C307 C203 112.0(7) . .
C213 C212 C211 117.6(4) . .
C202 C201 B200 121.2(3) . .
C206 C201 C202 115.7(3) . .
C206 C201 B200 122.8(3) . .
C211 C210 C209 121.9(4) . .
C203 C202 C201 122.3(4) . .
F7 C215 F8 85.7(6) . .
F9 C215 F7 113.4(8) . .
F9 C215 F8 108.7(9) . .
F9 C215 C211 134.4(10) . .
C211 C215 F7 102.3(6) . .
C211 C215 F8 101.3(6) . .
C202 C203 C307 125.8(5) . .
C202 C203 C207 116.0(5) . .
C204 C203 C307 113.5(5) . .
C204 C203 C202 120.4(4) . .
C204 C203 C207 123.6(5) . .
C210 C209 B200 120.8(3) . .
C214 C209 C210 115.8(3) . .
C214 C209 B200 122.9(3) . .
C205 C204 C203 118.2(4) . .
C212 C211 C210 121.3(4) . .
C212 C211 C215 120.5(4) . .
C212 C211 C315 118.9(5) . .
C210 C211 C215 117.6(5) . .
C210 C211 C315 119.2(5) . .
C204 C205 C206 121.1(4) . .
C204 C205 C208 119.1(4) . .
C204 C205 C308 119.4(6) . .
C206 C205 C208 119.8(4) . .
C206 C205 C308 119.2(6) . .
C209 C214 C213 122.2(4) . .
C205 C206 C201 122.1(4) . .
F10 C216 C213 113.4(5) . .
F12 C216 F10 105.3(6) . .
F12 C216 F11 105.4(6) . .
F12 C216 C213 111.8(5) . .
F11 C216 F10 108.2(6) . .
F11 C216 C213 112.2(5) . .
F1 C207 C203 115.3(6) . .
F2 C207 F1 105.1(7) . .
F2 C207 C203 110.5(7) . .
F3 C207 F1 106.8(7) . .
F3 C207 F2 106.7(7) . .
F3 C207 C203 111.9(6) . .
F6 C208 F4 105.5(6) . .
F6 C208 F5 107.2(6) . .
F6 C208 C205 112.1(5) . .
F4 C208 F5 107.8(6) . .
F4 C208 C205 112.3(6) . .
F5 C208 C205 111.5(5) . .
C212 C213 C214 121.2(4) . .
C212 C213 C216 121.2(4) . .
C212 C213 C316 114.4(6) . .
C214 C213 C216 117.6(4) . .
C214 C213 C316 124.4(6) . .
C201 B200 C201 104.1(4) 8_666 .
C201 B200 C209 112.24(17) . .
C201 B200 C209 112.24(18) 8_666 8_666
C201 B200 C209 112.93(18) . 8_666
C201 B200 C209 112.94(18) 8_666 .
C209 B200 C209 102.7(3) . 8_666
F4A C308 C205 113.1(9) . .
F4A C308 F5A 106.2(9) . .
F4A C308 F6A 107.6(9) . .
F5A C308 C205 112.2(9) . .
F5A C308 F6A 106.0(9) . .
F6A C308 C205 111.4(9) . .
F8A C315 F7A 83.9(7) . .
F8A C315 C211 108.8(7) . .
F9A C315 F8A 118.3(10) . .
F9A C315 F7A 96.9(10) . .
F9A C315 C211 131.7(10) . .
C211 C315 F7A 97.8(6) . .
F11A C316 C213 112.2(8) . .
F11A C316 F10A 105.7(9) . .
F11A C316 F12A 106.2(9) . .
F10A C316 C213 113.7(9) . .
F10A C316 F12A 105.8(9) . .
F12A C316 C213 112.6(9) . .

loop_
_geom_bond_atom_site_label_1
_geom_bond_atom_site_label_2
_geom_bond_distance
_geom_bond_site_symmetry_2
Rh1 P2 2.2674(10) 7_556
Rh1 P2 2.2675(10) .
Rh1 O4 2.152(7) .
Rh1 N20 2.006(5) .
P2 C26 1.843(5) .
P2 C28 1.857(5) .
P2 C32 1.865(5) .
N20 C21 1.349(6) 7_556
N20 C21 1.349(6) .
C21 C22 1.389(8) .
C21 C26 1.510(8) .
C22 C23 1.391(9) .
C23 C22 1.391(9) 7_556
C28 C29 1.533(9) .
C28 C30 1.527(8) .
C28 C31 1.520(10) .
C32 C33 1.539(8) .
C32 C34 1.520(10) .
C32 C35 1.524(7) .
F10 C216 1.329(7) .
F8A C315 1.408(12) .
F1 C207 1.327(8) .
F7A C315 1.678(12) .
F1A C307 1.324(9) .
F9A C315 1.047(13) .
F2 C207 1.324(8) .
F6 C208 1.317(7) .
F2A C307 1.342(9) .
F7 C215 1.531(11) .
F3 C207 1.317(8) .
F8 C215 1.562(11) .
F3A C307 1.310(9) .
F9 C215 0.976(12) .
F4 C208 1.323(7) .
F12 C216 1.320(7) .
F5 C208 1.336(7) .
F11 C216 1.329(7) .
C307 C203 1.496(11) .
C212 C211 1.384(6) .
C212 C213 1.377(6) .
C201 C202 1.398(6) .
C201 C206 1.398(5) .
C201 B200 1.639(4) .
C210 C209 1.401(5) .
C210 C211 1.393(5) .
C202 C203 1.394(6) .
C215 C211 1.514(9) .
C203 C204 1.392(7) .
C203 C207 1.521(9) .
C209 C214 1.388(5) .
C209 B200 1.644(4) .
C204 C205 1.372(7) .
C211 C315 1.506(10) .
C205 C206 1.397(5) .
C205 C208 1.501(7) .
C205 C308 1.502(12) .
C214 C213 1.400(6) .
C216 C213 1.495(7) .
C213 C316 1.486(11) .
B200 C201 1.639(4) 8_666
B200 C209 1.644(4) 8_666
F4A C308 1.318(10) .
F5A C308 1.322(10) .
F6A C308 1.325(10) .
F11A C316 1.319(10) .
F10A C316 1.321(10) .
F12A C316 1.329(10) .
